data_1544459
loop_
_publ_author_name
'Kataoka, K.'
'Akimoto, J.'

_publ_section_title
;
 Soft chemical synthesis and crystal structure of novel hydrogen titanium
 oxide H2Ti12O25
;
_journal_name_full 'Journal of the Ceramic Society of Japan'
_journal_page_first 710
_journal_page_last 713
_journal_volume 124
_journal_year 2016
_chemical_formula_sum 'H2 O25 Ti12'
_chemical_name_common H2Ti12O25
_space_group_IT_number 12
_space_group_name_H-M_alt 'C 1 2/m 1'
_symmetry_space_group_name_Hall '-C 2y'
_symmetry_space_group_name_H-M 'C 1 2/m 1'
_cell_angle_alpha 90
_cell_angle_beta 95.244(2)
_cell_angle_gamma 90
_cell_formula_units_Z 2
_cell_length_a 12.4485(2)
_cell_length_b 3.74414(3)
_cell_length_c 19.9523(5)
_cell_volume 926.06(3)
_cod_data_source_file H2Ti12O25.cif
_cod_data_source_block H2Ti12O25
_cod_original_formula_sum 'H2 Ti12 O25'
_cod_database_code 1544459

loop_
_space_group_symop_operation_xyz
'x, y, z'
'-x, -y, -z'
'-x, y, -z'
'x, -y, z'
'x+1/2, y+1/2, z'
'-x+1/2, -y+1/2, -z'
'-x+1/2, y+1/2, -z'
'x+1/2, -y+1/2, z'

loop_
_atom_site_label
_atom_site_occupancy
_atom_site_fract_x
_atom_site_fract_y
_atom_site_fract_z
_atom_site_adp_type
_atom_site_B_iso_or_equiv
_atom_site_type_symbol
H1 1.0 0.366800 0.000000 0.033600 Biso 1.000000 H
Ti1 1.0 0.730100 0.000000 0.096300 Biso 1.000000 Ti
Ti2 1.0 0.017000 0.000000 0.099100 Biso 1.000000 Ti
Ti3 1.0 0.126200 0.000000 0.764300 Biso 1.000000 Ti
Ti4 1.0 0.110600 0.000000 0.572800 Biso 1.000000 Ti
Ti5 1.0 0.579400 0.000000 0.236000 Biso 1.000000 Ti
Ti6 1.0 0.399700 0.000000 0.571300 Biso 1.000000 Ti
O1 1.0 0.000000 0.000000 0.000000 Biso 1.000000 O
O2 1.0 0.541600 0.000000 0.121500 Biso 1.000000 O
O3 1.0 0.402100 0.000000 0.230800 Biso 1.000000 O
O4 1.0 0.667500 0.000000 0.000100 Biso 1.000000 O
O5 1.0 0.874600 0.000000 0.124400 Biso 1.000000 O
O6 1.0 0.061700 0.000000 0.445300 Biso 1.000000 O
O7 1.0 0.252400 0.000000 0.558700 Biso 1.000000 O
O8 1.0 0.183800 0.000000 0.102400 Biso 1.000000 O
O9 1.0 0.410500 0.000000 0.448300 Biso 1.000000 O
O10 1.0 0.051300 0.000000 0.220800 Biso 1.000000 O
O11 1.0 0.725500 0.000000 0.210000 Biso 1.000000 O
O12 1.0 0.106800 0.000000 0.668600 Biso 1.000000 O
O13 1.0 0.588800 0.000000 0.332200 Biso 1.000000 O
